data_4328704
loop_
_publ_author_name
'Jian Wu'
'Daniel J. MacDonald'
'Rodolphe Cl\'erac'
'Ie-Rang Jeon'
'Michael Jennings'
'Alan J. Lough'
'James Britten'
'Craig Robertson'
'Paul A. Dube'
'Kathryn E. Preuss'

_publ_section_title
;
 Metal Complexes of Bridging Neutral Radical Ligands: pymDTDA and pymDSDA
;
_journal_name_full 'Inorganic Chemistry'
_journal_page_first 3827
_journal_page_last 3839
_journal_paper_doi 10.1021/ic3000284
_journal_volume 51
_journal_year 2012
_chemical_formula_moiety 'C25 H7 F24 Mn2 N4 O8 Se2'
_chemical_formula_sum 'C25 H7 F24 Mn2 N4 O8 Se2'
_chemical_formula_weight 1215.15
_chemical_name_systematic
; 
 ? 
;
_space_group_IT_number 2
_symmetry_cell_setting triclinic
_symmetry_space_group_name_Hall '-P 1'
_symmetry_space_group_name_H-M 'P -1'
_atom_sites_solution_hydrogens geom
_atom_sites_solution_primary direct
_atom_sites_solution_secondary difmap
_audit_creation_method SHELXL-97
_cell_angle_alpha 96.563(4)
_cell_angle_beta 91.865(4)
_cell_angle_gamma 110.633(4)
_cell_formula_units_Z 2
_cell_length_a 8.9576(5)
_cell_length_b 12.2520(7)
_cell_length_c 18.6441(11)
_cell_measurement_reflns_used 4439
_cell_measurement_temperature 150(2)
_cell_measurement_theta_max 24.977
_cell_measurement_theta_min 2.206
_cell_volume 1896.5(2)
_computing_cell_refinement 'Bruker SAINT'
_computing_data_collection 'Bruker APEX2'
_computing_data_reduction 'Bruker SAINT, SADABS and XPREP'
_computing_molecular_graphics 'Bruker SHELXTL'
_computing_publication_material 'Bruker SHELXTL'
_computing_structure_refinement 'SHELXL-97 (Sheldrick, 2008)'
_computing_structure_solution 'SHELXS-97 (Sheldrick, 2008)'
_diffrn_ambient_temperature 150(2)
_diffrn_measured_fraction_theta_full 0.991
_diffrn_measured_fraction_theta_max 0.991
_diffrn_measurement_device_type 'Bruker APEX-II CCD'
_diffrn_measurement_method '\w scans'
_diffrn_radiation_monochromator graphite
_diffrn_radiation_source 'fine-focus sealed tube'
_diffrn_radiation_type MoK\a
_diffrn_radiation_wavelength 0.71073
_diffrn_reflns_av_R_equivalents 0.0898
_diffrn_reflns_av_sigmaI/netI 0.0637
_diffrn_reflns_limit_h_max 10
_diffrn_reflns_limit_h_min -10
_diffrn_reflns_limit_k_max 14
_diffrn_reflns_limit_k_min -14
_diffrn_reflns_limit_l_max 22
_diffrn_reflns_limit_l_min 0
_diffrn_reflns_number 41098
_diffrn_reflns_theta_full 25.03
_diffrn_reflns_theta_max 25.03
_diffrn_reflns_theta_min 2.60
_exptl_absorpt_coefficient_mu 2.755
_exptl_absorpt_correction_T_max 0.7702
_exptl_absorpt_correction_T_min 0.6990
_exptl_absorpt_correction_type multi-scan
_exptl_absorpt_process_details SADABS
_exptl_crystal_colour red-brown
_exptl_crystal_density_diffrn 2.128
_exptl_crystal_description prism
_exptl_crystal_F_000 1166
_exptl_crystal_size_max 0.14
_exptl_crystal_size_mid 0.12
_exptl_crystal_size_min 0.10
_refine_diff_density_max 0.550
_refine_diff_density_min -0.668
_refine_diff_density_rms 0.101
_refine_ls_extinction_method none
_refine_ls_goodness_of_fit_ref 1.084
_refine_ls_hydrogen_treatment constr
_refine_ls_matrix_type full
_refine_ls_number_parameters 647
_refine_ls_number_reflns 6646
_refine_ls_number_restraints 260
_refine_ls_restrained_S_all 1.079
_refine_ls_R_factor_all 0.0848
_refine_ls_R_factor_gt 0.0499
_refine_ls_shift/su_max 0.002
_refine_ls_shift/su_mean 0.000
_refine_ls_structure_factor_coef Fsqd
_refine_ls_weighting_details 'calc w=1/[\s^2^(Fo^2^)+(0.0470P)^2^+1.4800P] where P=(Fo^2^+2Fc^2^)/3'
_refine_ls_weighting_scheme calc
_refine_ls_wR_factor_gt 0.1070
_refine_ls_wR_factor_ref 0.1181
_reflns_number_gt 4501
_reflns_number_total 6646
_reflns_threshold_expression I>2\s(I)
_cod_data_source_file ic3000284_si_001_06.cif
_cod_data_source_block 4b
_cod_original_cell_volume 1896.52(19)
_cod_database_code 4328704

loop_
_symmetry_equiv_pos_as_xyz
'x, y, z'
'-x, -y, -z'

loop_
_atom_site_label
_atom_site_type_symbol
_atom_site_fract_x
_atom_site_fract_y
_atom_site_fract_z
_atom_site_U_iso_or_equiv
_atom_site_adp_type
_atom_site_occupancy
_atom_site_symmetry_multiplicity
_atom_site_calc_flag
_atom_site_refinement_flags
_atom_site_disorder_assembly
_atom_site_disorder_group
Mn1 Mn 0.23386(10) 0.84079(7) 0.38747(4) 0.0316(2) Uani 1 1 d U . .
O11 O 0.0495(4) 0.7246(3) 0.44163(19) 0.0409(9) Uani 1 1 d U B .
C12 C -0.0855(7) 0.7259(4) 0.4542(3) 0.0352(12) Uani 1 1 d U . .
C13 C -0.1585(6) 0.8007(5) 0.4320(3) 0.0369(13) Uani 1 1 d U B .
H13A H -0.2649 0.7896 0.4435 0.044 Uiso 1 1 calc R . .
C14 C -0.0785(7) 0.8910(5) 0.3935(2) 0.0334(12) Uani 1 1 d U . .
O15 O 0.0588(4) 0.9178(3) 0.37307(17) 0.0358(8) Uani 1 1 d U B .
C16 C -0.1754(7) 0.6312(5) 0.4989(3) 0.0534(16) Uani 1 1 d DU A .
C17 C -0.1637(7) 0.9725(5) 0.3738(3) 0.0415(13) Uani 1 1 d U B .
F11A F -0.2301(12) 0.5278(6) 0.4540(4) 0.085(2) Uani 0.65 1 d PDU A 1
F12A F -0.0905(12) 0.6207(13) 0.5501(6) 0.105(4) Uani 0.65 1 d PDU A 1
F13A F -0.3077(11) 0.6413(11) 0.5190(9) 0.081(4) Uani 0.65 1 d PDU A 1
F11B F -0.143(3) 0.6785(15) 0.5704(6) 0.109(8) Uani 0.35 1 d PDU A 2
F12B F -0.3281(16) 0.596(2) 0.4995(14) 0.097(9) Uani 0.35 1 d PDU A 2
F13B F -0.128(3) 0.5414(17) 0.501(2) 0.160(12) Uani 0.35 1 d PDU A 2
F14 F -0.0931(6) 1.0789(4) 0.4072(3) 0.1003(16) Uani 1 1 d U . .
F15 F -0.1652(5) 0.9808(4) 0.30416(18) 0.0723(12) Uani 1 1 d U . .
F16 F -0.3175(4) 0.9381(3) 0.38875(19) 0.0643(10) Uani 1 1 d U . .
O31 O 0.2904(4) 0.6886(3) 0.35308(18) 0.0395(9) Uani 1 1 d U B .
C32 C 0.3779(6) 0.6737(5) 0.3055(3) 0.0333(12) Uani 1 1 d U . .
C33 C 0.4423(6) 0.7464(5) 0.2530(3) 0.0351(12) Uani 1 1 d U B .
H33A H 0.5100 0.7264 0.2199 0.042 Uiso 1 1 calc R . .
C34 C 0.4084(6) 0.8471(5) 0.2489(2) 0.0309(12) Uani 1 1 d U . .
O35 O 0.3220(4) 0.8866(3) 0.28630(17) 0.0365(9) Uani 1 1 d U B .
C36 C 0.4174(8) 0.5636(5) 0.3074(3) 0.0454(14) Uani 1 1 d U B .
C37 C 0.4857(7) 0.9242(5) 0.1912(3) 0.0375(13) Uani 1 1 d U B .
F31 F 0.4867(6) 0.5642(3) 0.3707(2) 0.0834(13) Uani 1 1 d U . .
F32 F 0.5086(6) 0.5464(4) 0.2573(2) 0.0881(14) Uani 1 1 d U . .
F33 F 0.2870(5) 0.4673(3) 0.2991(2) 0.0779(12) Uani 1 1 d U . .
F34 F 0.5916(5) 0.8919(4) 0.15671(19) 0.0753(13) Uani 1 1 d U . .
F35 F 0.5571(5) 1.0348(3) 0.21973(18) 0.0696(11) Uani 1 1 d U . .
F36 F 0.3741(4) 0.9232(3) 0.14188(15) 0.0517(9) Uani 1 1 d U . .
N1 N 0.396(3) 0.8535(16) 0.4878(14) 0.032(3) Uani 0.50 1 d PU B -1
Se1 Se 0.3674(3) 0.73182(16) 0.53547(13) 0.0468(6) Uani 0.50 1 d PU B -1
Se2 Se 0.5782(3) 0.84991(15) 0.61833(11) 0.0467(7) Uani 0.50 1 d PU B -1
N2 N 0.603(3) 0.9707(12) 0.5710(12) 0.031(3) Uani 0.50 1 d PU . -1
C1 C 0.504(4) 0.9438(15) 0.5160(17) 0.024(4) Uani 0.50 1 d PU B -1
C2 C 0.515(4) 1.0474(12) 0.4802(16) 0.024(4) Uani 0.50 1 d PGU B -1
N4 N 0.624(3) 1.1579(14) 0.5081(13) 0.031(3) Uani 0.50 1 d PGU . -1
C5 C 0.6267(17) 1.2563(10) 0.4769(7) 0.037(5) Uani 0.50 1 d PGU B -1
H5A H 0.7012 1.3319 0.4959 0.045 Uiso 0.50 1 calc PR B -1
C4 C 0.5209(14) 1.2442(9) 0.4177(5) 0.037(3) Uani 0.50 1 d PGU B -1
H4A H 0.5230 1.3115 0.3964 0.044 Uiso 0.50 1 calc PR B -1
C3 C 0.4119(16) 1.1337(10) 0.3898(6) 0.053(8) Uani 0.50 1 d PGU B -1
H3A H 0.3395 1.1254 0.3494 0.064 Uiso 0.50 1 calc PR B -1
N3 N 0.409(3) 1.0352(9) 0.4211(12) 0.032(3) Uani 0.50 1 d PGU B -1
Mn2 Mn 0.81140(9) 0.21045(6) 0.03890(4) 0.0266(2) Uani 1 1 d U . .
O21 O 0.9980(4) 0.1824(3) 0.10084(17) 0.0331(8) Uani 1 1 d U C .
C22 C 1.0309(6) 0.2031(4) 0.1680(3) 0.0329(12) Uani 1 1 d U . .
C23 C 0.9622(6) 0.2559(5) 0.2206(3) 0.0359(12) Uani 1 1 d U C .
H23A H 0.9967 0.2623 0.2701 0.043 Uiso 1 1 calc R . .
C24 C 0.8462(6) 0.2990(4) 0.2027(2) 0.0315(11) Uani 1 1 d U . .
O25 O 0.7787(4) 0.2922(3) 0.14094(17) 0.0390(9) Uani 1 1 d U C .
C26 C 1.1738(7) 0.1743(6) 0.1926(3) 0.0470(14) Uani 1 1 d U C .
C27 C 0.7900(8) 0.3681(6) 0.2618(3) 0.0514(15) Uani 1 1 d U C .
F21 F 1.1759(6) 0.1576(5) 0.26113(19) 0.1097(19) Uani 1 1 d U . .
F22 F 1.3095(4) 0.2597(3) 0.1845(2) 0.0698(11) Uani 1 1 d U . .
F23 F 1.1822(5) 0.0791(3) 0.1540(2) 0.0669(11) Uani 1 1 d U . .
F24 F 0.8365(7) 0.4786(4) 0.2544(2) 0.1132(19) Uani 1 1 d U . .
F25 F 0.6320(5) 0.3294(4) 0.2620(2) 0.0773(12) Uani 1 1 d U . .
F26 F 0.8394(6) 0.3592(5) 0.32767(18) 0.0939(15) Uani 1 1 d U . .
O41 O 0.9562(4) 0.2103(3) -0.05246(16) 0.0310(8) Uani 1 1 d U C .
C42 C 0.9750(6) 0.2702(4) -0.1045(2) 0.0301(11) Uani 1 1 d U . .
C43 C 0.9145(6) 0.3573(4) -0.1151(3) 0.0321(12) Uani 1 1 d U C .
H43A H 0.9320 0.3919 -0.1586 0.039 Uiso 1 1 calc R . .
C44 C 0.8298(6) 0.3946(4) -0.0641(3) 0.0291(11) Uani 1 1 d U . .
O45 O 0.7956(4) 0.3617(3) -0.00329(17) 0.0356(9) Uani 1 1 d U C .
C46 C 1.0810(8) 0.2427(5) -0.1612(3) 0.0428(14) Uani 1 1 d U C .
C47 C 0.7630(7) 0.4888(5) -0.0802(3) 0.0378(13) Uani 1 1 d U C .
F41 F 1.0620(6) 0.1315(3) -0.1713(2) 0.0876(14) Uani 1 1 d U . .
F42 F 1.2334(4) 0.3009(4) -0.13941(19) 0.0691(11) Uani 1 1 d U . .
F43 F 1.0560(5) 0.2730(4) -0.22516(16) 0.0689(11) Uani 1 1 d U . .
F44 F 0.8032(6) 0.5772(3) -0.0280(2) 0.0852(14) Uani 1 1 d U . .
F45 F 0.8109(5) 0.5335(3) -0.1410(2) 0.0689(11) Uani 1 1 d U . .
F46 F 0.6061(4) 0.4450(3) -0.08961(19) 0.0554(9) Uani 1 1 d U . .
N1_2 N 0.704(2) 0.0119(10) 0.0154(11) 0.028(3) Uani 0.50 1 d PU C -1
Se1_2 Se 0.81608(19) -0.08177(14) 0.02293(12) 0.0332(4) Uani 0.50 1 d PU C -1
Se2_2 Se 0.58328(16) -0.24203(10) -0.01483(7) 0.0346(3) Uani 0.50 1 d PU C -1
N2_2 N 0.4669(14) -0.1520(13) -0.0151(8) 0.022(2) Uani 0.50 1 d PU . -1
C1_2 C 0.555(2) -0.0454(13) -0.0007(9) 0.0197(12) Uani 0.50 1 d PU C -1
C2_2 C 0.4639(17) 0.0346(11) 0.0009(8) 0.0197(12) Uani 0.50 1 d PGU C -1
N4_2 N 0.3012(17) -0.0086(7) -0.0204(10) 0.022(2) Uani 0.50 1 d PGU . -1
C5_2 C 0.2172(11) 0.0677(8) -0.0188(9) 0.039(5) Uani 0.50 1 d PGU C -1
H5A_2 H 0.1060 0.0382 -0.0334 0.047 Uiso 0.50 1 calc PR C -1
C4_2 C 0.2959(11) 0.1872(8) 0.0040(5) 0.032(2) Uani 0.50 1 d PGU C -1
H4A_2 H 0.2384 0.2393 0.0051 0.039 Uiso 0.50 1 calc PR C -1
C3_2 C 0.4585(12) 0.2303(8) 0.0254(7) 0.0332(4) Uani 0.50 1 d PGU C -1
H3A_2 H 0.5123 0.3120 0.0410 0.040 Uiso 0.50 1 calc PR C -1
N3_2 N 0.5426(12) 0.1540(12) 0.0238(8) 0.028(3) Uani 0.50 1 d PGU C -1

loop_
_atom_site_aniso_label
_atom_site_aniso_U_11
_atom_site_aniso_U_22
_atom_site_aniso_U_33
_atom_site_aniso_U_23
_atom_site_aniso_U_13
_atom_site_aniso_U_12
Mn1 0.0318(5) 0.0386(5) 0.0263(4) 0.0098(3) 0.0085(3) 0.0127(4)
O11 0.036(2) 0.043(2) 0.049(2) 0.0190(18) 0.0163(18) 0.0163(18)
C12 0.031(3) 0.031(3) 0.037(3) 0.004(2) 0.009(2) 0.003(2)
C13 0.028(3) 0.050(3) 0.032(3) 0.006(2) 0.008(2) 0.011(3)
C14 0.036(3) 0.041(3) 0.021(2) -0.003(2) 0.002(2) 0.012(3)
O15 0.030(2) 0.046(2) 0.0346(19) 0.0148(17) 0.0092(16) 0.0135(17)
C16 0.045(4) 0.047(4) 0.070(4) 0.024(3) 0.022(3) 0.013(3)
C17 0.046(4) 0.045(3) 0.034(3) 0.003(3) 0.005(3) 0.017(3)
F11A 0.100(7) 0.032(3) 0.118(6) 0.028(3) 0.041(5) 0.010(4)
F12A 0.061(5) 0.153(13) 0.111(8) 0.107(7) 0.010(5) 0.026(7)
F13A 0.063(6) 0.071(7) 0.127(10) 0.054(6) 0.066(7) 0.028(5)
F11B 0.117(17) 0.094(13) 0.061(6) 0.055(7) -0.022(9) -0.042(10)
F12B 0.031(6) 0.14(2) 0.101(15) 0.091(16) -0.005(7) -0.020(8)
F13B 0.13(2) 0.084(13) 0.32(3) 0.133(16) 0.16(2) 0.062(15)
F14 0.104(4) 0.052(2) 0.144(4) -0.029(3) -0.056(3) 0.047(2)
F15 0.078(3) 0.120(3) 0.053(2) 0.044(2) 0.0231(19) 0.065(3)
F16 0.053(2) 0.095(3) 0.065(2) 0.029(2) 0.0198(19) 0.044(2)
O31 0.048(2) 0.039(2) 0.0356(19) 0.0135(16) 0.0132(18) 0.0162(18)
C32 0.034(3) 0.039(3) 0.025(3) 0.006(2) 0.004(2) 0.011(2)
C33 0.041(3) 0.045(3) 0.024(3) 0.006(2) 0.007(2) 0.021(3)
C34 0.033(3) 0.044(3) 0.018(2) 0.008(2) 0.005(2) 0.014(3)
O35 0.043(2) 0.048(2) 0.0270(18) 0.0148(16) 0.0119(16) 0.0239(19)
C36 0.054(4) 0.047(4) 0.041(3) 0.008(3) 0.004(3) 0.024(3)
C37 0.042(4) 0.052(4) 0.029(3) 0.018(3) 0.012(2) 0.026(3)
F31 0.126(4) 0.067(3) 0.069(2) 0.005(2) -0.036(2) 0.053(3)
F32 0.125(4) 0.086(3) 0.102(3) 0.046(2) 0.061(3) 0.082(3)
F33 0.090(3) 0.038(2) 0.098(3) 0.001(2) 0.000(2) 0.016(2)
F34 0.082(3) 0.120(3) 0.070(2) 0.065(2) 0.054(2) 0.073(3)
F35 0.074(3) 0.058(2) 0.054(2) 0.0197(18) 0.0140(19) -0.008(2)
F36 0.052(2) 0.073(2) 0.0384(17) 0.0295(17) 0.0056(15) 0.0261(18)
N1 0.032(6) 0.039(4) 0.029(6) 0.014(4) 0.006(5) 0.014(4)
Se1 0.0614(14) 0.0307(9) 0.0445(10) 0.0186(8) -0.0055(9) 0.0087(8)
Se2 0.0643(15) 0.0377(10) 0.0390(11) 0.0174(9) -0.0094(9) 0.0168(9)
N2 0.036(7) 0.037(4) 0.017(4) 0.018(3) 0.012(4) 0.005(4)
C1 0.022(6) 0.037(3) 0.022(3) 0.011(3) 0.015(4) 0.018(3)
C2 0.022(6) 0.037(3) 0.022(3) 0.011(3) 0.015(4) 0.018(3)
N4 0.036(7) 0.037(4) 0.017(4) 0.018(3) 0.012(4) 0.005(4)
C5 0.061(13) 0.030(7) 0.017(7) -0.002(6) 0.010(6) 0.012(8)
C4 0.055(8) 0.039(6) 0.031(6) 0.023(5) 0.013(6) 0.027(6)
C3 0.083(18) 0.037(7) 0.045(14) 0.000(8) -0.025(11) 0.034(8)
N3 0.032(6) 0.039(4) 0.029(6) 0.014(4) 0.006(5) 0.014(4)
Mn2 0.0324(5) 0.0259(4) 0.0238(4) 0.0077(3) 0.0015(3) 0.0122(3)
O21 0.036(2) 0.034(2) 0.0309(18) 0.0067(15) -0.0025(16) 0.0141(17)
C22 0.029(3) 0.031(3) 0.034(3) 0.015(2) -0.004(2) 0.003(2)
C23 0.033(3) 0.045(3) 0.027(3) 0.013(2) -0.002(2) 0.008(3)
C24 0.035(3) 0.030(3) 0.023(2) 0.006(2) -0.003(2) 0.002(2)
O25 0.047(2) 0.047(2) 0.0287(18) 0.0051(16) -0.0002(16) 0.0244(19)
C26 0.043(4) 0.058(4) 0.038(3) 0.008(3) -0.011(3) 0.017(3)
C27 0.062(4) 0.063(4) 0.034(3) 0.013(3) 0.015(3) 0.025(4)
F21 0.109(4) 0.228(6) 0.048(2) 0.060(3) 0.008(2) 0.116(4)
F22 0.032(2) 0.075(3) 0.097(3) -0.006(2) -0.0079(19) 0.0198(19)
F23 0.073(3) 0.054(2) 0.086(3) 0.016(2) -0.017(2) 0.037(2)
F24 0.185(5) 0.047(2) 0.102(3) 0.002(2) 0.082(3) 0.030(3)
F25 0.064(3) 0.105(3) 0.066(2) -0.002(2) 0.015(2) 0.038(2)
F26 0.104(4) 0.165(5) 0.0289(19) -0.001(2) 0.000(2) 0.074(3)
O41 0.036(2) 0.0315(19) 0.0298(17) 0.0095(15) 0.0049(15) 0.0160(16)
C42 0.031(3) 0.027(3) 0.027(2) 0.006(2) 0.002(2) 0.003(2)
C43 0.033(3) 0.029(3) 0.033(3) 0.014(2) 0.004(2) 0.007(2)
C44 0.029(3) 0.023(3) 0.032(3) 0.012(2) -0.003(2) 0.003(2)
O45 0.050(2) 0.0307(19) 0.0344(19) 0.0115(16) 0.0075(17) 0.0214(17)
C46 0.050(4) 0.037(3) 0.041(3) 0.014(3) 0.014(3) 0.012(3)
C47 0.039(3) 0.026(3) 0.043(3) 0.009(2) -0.006(3) 0.006(3)
F41 0.134(4) 0.051(2) 0.091(3) 0.017(2) 0.070(3) 0.043(2)
F42 0.043(2) 0.099(3) 0.062(2) 0.008(2) 0.0204(18) 0.021(2)
F43 0.082(3) 0.109(3) 0.0325(17) 0.0212(19) 0.0178(17) 0.051(2)
F44 0.139(4) 0.039(2) 0.081(3) -0.0177(19) -0.057(3) 0.050(2)
F45 0.079(3) 0.066(2) 0.085(3) 0.057(2) 0.028(2) 0.039(2)
F46 0.039(2) 0.052(2) 0.083(2) 0.0239(18) -0.0020(18) 0.0213(17)
N1_2 0.032(4) 0.025(3) 0.033(7) 0.011(4) 0.004(4) 0.015(3)
Se1_2 0.0297(7) 0.0269(7) 0.0507(9) 0.0170(6) 0.0144(6) 0.0151(6)
Se2_2 0.0378(10) 0.0223(6) 0.0492(7) 0.0097(5) 0.0102(6) 0.0156(6)
N2_2 0.024(4) 0.033(4) 0.012(5) 0.008(4) 0.007(4) 0.014(3)
C1_2 0.028(3) 0.023(3) 0.015(2) 0.012(2) 0.005(2) 0.014(2)
C2_2 0.028(3) 0.023(3) 0.015(2) 0.012(2) 0.005(2) 0.014(2)
N4_2 0.024(4) 0.033(4) 0.012(5) 0.008(4) 0.007(4) 0.014(3)
C5_2 0.042(8) 0.023(7) 0.057(11) 0.010(6) 0.009(8) 0.015(5)
C4_2 0.024(5) 0.019(5) 0.056(7) 0.024(5) 0.015(5) 0.002(5)
C3_2 0.0297(7) 0.0269(7) 0.0507(9) 0.0170(6) 0.0144(6) 0.0151(6)
N3_2 0.032(4) 0.025(3) 0.033(7) 0.011(4) 0.004(4) 0.015(3)

loop_
_atom_type_symbol
_atom_type_description
_atom_type_scat_dispersion_real
_atom_type_scat_dispersion_imag
_atom_type_scat_source
C C 0.0033 0.0016 'International Tables Vol C Tables 4.2.6.8 and 6.1.1.4'
H H 0.0000 0.0000 'International Tables Vol C Tables 4.2.6.8 and 6.1.1.4'
N N 0.0061 0.0033 'International Tables Vol C Tables 4.2.6.8 and 6.1.1.4'
O O 0.0106 0.0060 'International Tables Vol C Tables 4.2.6.8 and 6.1.1.4'
F F 0.0171 0.0103 'International Tables Vol C Tables 4.2.6.8 and 6.1.1.4'
Mn Mn 0.3368 0.7283 'International Tables Vol C Tables 4.2.6.8 and 6.1.1.4'
Se Se -0.0929 2.2259 'International Tables Vol C Tables 4.2.6.8 and 6.1.1.4'

loop_
_geom_angle_atom_site_label_1
_geom_angle_atom_site_label_2
_geom_angle_atom_site_label_3
_geom_angle
_geom_angle_site_symmetry_1
_geom_angle_site_symmetry_3
O15 Mn1 O35 90.30(13) . .
O15 Mn1 O11 82.10(14) . .
O35 Mn1 O11 146.48(15) . .
O15 Mn1 O31 142.62(15) . .
O35 Mn1 O31 81.52(13) . .
O11 Mn1 O31 84.98(14) . .
O15 Mn1 N2 83.9(7) . 2_676
O35 Mn1 N2 83.2(7) . 2_676
O11 Mn1 N2 127.8(8) . 2_676
O31 Mn1 N2 130.5(8) . 2_676
O15 Mn1 N1 129.9(8) . .
O35 Mn1 N1 123.4(8) . .
O11 Mn1 N1 84.9(6) . .
O31 Mn1 N1 83.2(7) . .
N2 Mn1 N1 67.1(4) 2_676 .
O15 Mn1 N4 128.6(18) . 2_676
O35 Mn1 N4 128.1(17) . 2_676
O11 Mn1 N4 79.8(13) . 2_676
O31 Mn1 N4 82.8(14) . 2_676
N2 Mn1 N4 70.8(6) 2_676 2_676
N1 Mn1 N4 5.1(18) . 2_676
O15 Mn1 N3 84.6(6) . .
O35 Mn1 N3 78.7(7) . .
O11 Mn1 N3 132.3(7) . .
O31 Mn1 N3 128.5(8) . .
N2 Mn1 N3 4.5(14) 2_676 .
N1 Mn1 N3 69.6(7) . .
N4 Mn1 N3 73.5(3) 2_676 .
C12 O11 Mn1 129.8(3) . .
O11 C12 C13 128.2(5) . .
O11 C12 C16 112.7(5) . .
C13 C12 C16 119.1(5) . .
C14 C13 C12 121.0(5) . .
C14 C13 H13A 119.5 . .
C12 C13 H13A 119.5 . .
O15 C14 C13 128.5(5) . .
O15 C14 C17 113.5(4) . .
C13 C14 C17 118.0(5) . .
C14 O15 Mn1 130.3(3) . .
F12A C16 F12B 121.4(13) . .
F12A C16 F13A 112.8(10) . .
F12B C16 F13A 26.6(16) . .
F12A C16 F13B 55.5(15) . .
F12B C16 F13B 109.7(16) . .
F13A C16 F13B 128.3(11) . .
F12A C16 F11A 108.3(8) . .
F12B C16 F11A 75.1(14) . .
F13A C16 F11A 101.7(8) . .
F13B C16 F11A 53.6(16) . .
F12A C16 F11B 45.7(9) . .
F12B C16 F11B 96.3(15) . .
F13A C16 F11B 75.2(12) . .
F13B C16 F11B 98.9(17) . .
F11A C16 F11B 143.1(9) . .
F12A C16 C12 113.4(7) . .
F12B C16 C12 121.2(12) . .
F13A C16 C12 112.5(8) . .
F13B C16 C12 117.9(9) . .
F11A C16 C12 107.1(5) . .
F11B C16 C12 107.8(8) . .
F14 C17 F15 106.6(5) . .
F14 C17 F16 107.0(5) . .
F15 C17 F16 105.2(5) . .
F14 C17 C14 111.5(5) . .
F15 C17 C14 111.7(4) . .
F16 C17 C14 114.3(5) . .
C32 O31 Mn1 129.4(3) . .
O31 C32 C33 127.5(5) . .
O31 C32 C36 113.9(4) . .
C33 C32 C36 118.6(5) . .
C34 C33 C32 120.5(5) . .
C34 C33 H33A 119.7 . .
C32 C33 H33A 119.7 . .
O35 C34 C33 129.0(4) . .
O35 C34 C37 113.2(4) . .
C33 C34 C37 117.8(5) . .
C34 O35 Mn1 128.5(3) . .
F32 C36 F31 108.2(5) . .
F32 C36 F33 105.7(5) . .
F31 C36 F33 104.9(5) . .
F32 C36 C32 114.5(5) . .
F31 C36 C32 111.1(5) . .
F33 C36 C32 111.9(5) . .
F34 C37 F35 107.4(5) . .
F34 C37 F36 107.4(4) . .
F35 C37 F36 106.1(4) . .
F34 C37 C34 114.3(4) . .
F35 C37 C34 111.1(4) . .
F36 C37 C34 110.2(4) . .
C1 N1 Se1 113.3(8) . .
C1 N1 Mn1 125.0(9) . .
Se1 N1 Mn1 121.6(9) . .
N1 Se1 Se2 89.1(5) . .
N2 Se2 Se1 90.4(5) . .
C1 N2 Se2 111.8(8) . .
C1 N2 Mn1 123.3(10) . 2_676
Se2 N2 Mn1 124.2(9) . 2_676
N1 C1 N2 135.3(9) . .
N1 C1 C2 112.5(9) . .
N2 C1 C2 112.0(9) . .
N4 C2 N3 120.0 . .
N4 C2 C1 120.1(5) . .
N3 C2 C1 119.8(5) . .
C2 N4 C5 120.0 . .
C2 N4 Mn1 113.7(7) . 2_676
C5 N4 Mn1 125.9(7) . 2_676
C4 C5 N4 120.0 . .
C4 C5 H5A 120.0 . .
N4 C5 H5A 120.0 . .
C3 C4 C5 120.0 . .
C3 C4 H4A 120.0 . .
C5 C4 H4A 120.0 . .
C4 C3 N3 120.0 . .
C4 C3 H3A 120.0 . .
N3 C3 H3A 120.0 . .
C3 N3 C2 120.0 . .
C3 N3 Mn1 127.1(7) . .
C2 N3 Mn1 112.9(7) . .
O25 Mn2 O45 85.84(13) . .
O25 Mn2 O21 82.62(13) . .
O45 Mn2 O21 132.67(14) . .
O25 Mn2 O41 149.50(14) . .
O45 Mn2 O41 81.44(12) . .
O21 Mn2 O41 85.86(12) . .
O25 Mn2 N3_2 83.0(4) . .
O45 Mn2 N3_2 81.0(3) . .
O21 Mn2 N3_2 141.8(4) . .
O41 Mn2 N3_2 121.8(4) . .
O25 Mn2 N1_2 118.1(5) . .
O45 Mn2 N1_2 139.3(5) . .
O21 Mn2 N1_2 85.2(5) . .
O41 Mn2 N1_2 88.8(5) . .
N3_2 Mn2 N1_2 71.0(7) . .
O25 Mn2 N4_2 115.5(7) . 2_655
O45 Mn2 N4_2 140.8(5) . 2_655
O21 Mn2 N4_2 84.5(4) . 2_655
O41 Mn2 N4_2 91.3(6) . 2_655
N3_2 Mn2 N4_2 70.3(3) . 2_655
N1_2 Mn2 N4_2 2.6(9) . 2_655
O25 Mn2 N2_2 86.2(3) . 2_655
O45 Mn2 N2_2 79.3(4) . 2_655
O21 Mn2 N2_2 144.7(4) . 2_655
O41 Mn2 N2_2 118.1(4) . 2_655
N3_2 Mn2 N2_2 3.7(7) . 2_655
N1_2 Mn2 N2_2 70.8(4) . 2_655
N4_2 Mn2 N2_2 70.3(6) 2_655 2_655
C22 O21 Mn2 128.4(3) . .
O21 C22 C23 128.9(5) . .
O21 C22 C26 113.8(5) . .
C23 C22 C26 117.1(4) . .
C24 C23 C22 121.5(5) . .
C24 C23 H23A 119.2 . .
C22 C23 H23A 119.2 . .
O25 C24 C23 128.3(5) . .
O25 C24 C27 112.8(5) . .
C23 C24 C27 118.8(5) . .
C24 O25 Mn2 129.7(3) . .
F21 C26 F22 107.1(5) . .
F21 C26 F23 107.2(5) . .
F22 C26 F23 105.0(5) . .
F21 C26 C22 113.2(5) . .
F22 C26 C22 111.2(5) . .
F23 C26 C22 112.7(5) . .
F24 C27 F26 108.3(6) . .
F24 C27 F25 107.0(6) . .
F26 C27 F25 104.2(5) . .
F24 C27 C24 111.6(5) . .
F26 C27 C24 113.1(5) . .
F25 C27 C24 112.2(5) . .
C42 O41 Mn2 129.0(3) . .
O41 C42 C43 128.1(5) . .
O41 C42 C46 114.4(4) . .
C43 C42 C46 117.5(4) . .
C44 C43 C42 121.4(4) . .
C44 C43 H43A 119.3 . .
C42 C43 H43A 119.3 . .
O45 C44 C43 129.2(4) . .
O45 C44 C47 112.2(4) . .
C43 C44 C47 118.6(4) . .
C44 O45 Mn2 129.0(3) . .
F41 C46 F42 106.6(5) . .
F41 C46 F43 107.3(5) . .
F42 C46 F43 107.0(4) . .
F41 C46 C42 112.5(4) . .
F42 C46 C42 109.8(5) . .
F43 C46 C42 113.3(5) . .
F44 C47 F46 107.9(5) . .
F44 C47 F45 107.0(4) . .
F46 C47 F45 105.0(4) . .
F44 C47 C44 112.2(4) . .
F46 C47 C44 111.0(4) . .
F45 C47 C44 113.3(5) . .
C1_2 N1_2 Se1_2 112.7(7) . .
C1_2 N1_2 Mn2 123.6(10) . .
Se1_2 N1_2 Mn2 123.7(8) . .
N1_2 Se1_2 Se2_2 88.4(5) . .
N2_2 Se2_2 Se1_2 92.3(4) . .
C1_2 N2_2 Se2_2 110.0(7) . .
C1_2 N2_2 Mn2 121.9(9) . 2_655
Se2_2 N2_2 Mn2 128.1(7) . 2_655
N2_2 C1_2 N1_2 136.3(9) . .
N2_2 C1_2 C2_2 112.5(9) . .
N1_2 C1_2 C2_2 111.2(8) . .
N4_2 C2_2 N3_2 120.0 . .
N4_2 C2_2 C1_2 120.7(5) . .
N3_2 C2_2 C1_2 119.3(5) . .
C2_2 N4_2 C5_2 120.0 . .
C2_2 N4_2 Mn2 113.9(7) . 2_655
C5_2 N4_2 Mn2 125.4(7) . 2_655
C4_2 C5_2 N4_2 120.0 . .
C4_2 C5_2 H5A_2 120.0 . .
N4_2 C5_2 H5A_2 120.0 . .
C5_2 C4_2 C3_2 120.0 . .
C5_2 C4_2 H4A_2 120.0 . .
C3_2 C4_2 H4A_2 120.0 . .
N3_2 C3_2 C4_2 120.0 . .
N3_2 C3_2 H3A_2 120.0 . .
C4_2 C3_2 H3A_2 120.0 . .
C3_2 N3_2 C2_2 120.0 . .
C3_2 N3_2 Mn2 124.9(6) . .
C2_2 N3_2 Mn2 114.4(6) . .

loop_
_geom_bond_atom_site_label_1
_geom_bond_atom_site_label_2
_geom_bond_distance
_geom_bond_site_symmetry_2
Mn1 O15 2.120(4) .
Mn1 O35 2.127(3) .
Mn1 O11 2.134(3) .
Mn1 O31 2.135(4) .
Mn1 N2 2.281(14) 2_676
Mn1 N1 2.285(15) .
Mn1 N4 2.29(3) 2_676
Mn1 N3 2.342(11) .
O11 C12 1.244(6) .
C12 C13 1.388(7) .
C12 C16 1.516(7) .
C13 C14 1.381(7) .
C13 H13A 0.9500 .
C14 O15 1.241(6) .
C14 C17 1.522(7) .
C16 F12A 1.246(9) .
C16 F12B 1.282(13) .
C16 F13A 1.297(9) .
C16 F13B 1.318(12) .
C16 F11A 1.357(8) .
C16 F11B 1.369(12) .
C17 F14 1.301(6) .
C17 F15 1.314(6) .
C17 F16 1.340(6) .
O31 C32 1.243(6) .
C32 C33 1.399(7) .
C32 C36 1.514(7) .
C33 C34 1.380(7) .
C33 H33A 0.9500 .
C34 O35 1.240(6) .
C34 C37 1.533(6) .
C36 F32 1.308(7) .
C36 F31 1.314(6) .
C36 F33 1.325(7) .
C37 F34 1.310(6) .
C37 F35 1.315(6) .
C37 F36 1.332(6) .
N1 C1 1.235(14) .
N1 Se1 1.768(13) .
Se1 Se2 2.328(2) .
Se2 N2 1.760(12) .
N2 C1 1.265(13) .
N2 Mn1 2.281(14) 2_676
C1 C2 1.476(9) .
C2 N4 1.3900 .
C2 N3 1.3900 .
N4 C5 1.3900 .
N4 Mn1 2.289(11) 2_676
C5 C4 1.3900 .
C5 H5A 0.9500 .
C4 C3 1.3900 .
C4 H4A 0.9500 .
C3 N3 1.3900 .
C3 H3A 0.9500 .
Mn2 O25 2.125(3) .
Mn2 O45 2.140(3) .
Mn2 O21 2.149(3) .
Mn2 O41 2.174(3) .
Mn2 N3_2 2.257(9) .
Mn2 N1_2 2.262(11) .
Mn2 N4_2 2.30(2) 2_655
Mn2 N2_2 2.350(11) 2_655
O21 C22 1.252(6) .
C22 C23 1.391(7) .
C22 C26 1.514(8) .
C23 C24 1.369(7) .
C23 H23A 0.9500 .
C24 O25 1.263(5) .
C24 C27 1.520(8) .
C26 F21 1.318(6) .
C26 F22 1.322(7) .
C26 F23 1.326(7) .
C27 F24 1.294(7) .
C27 F26 1.320(6) .
C27 F25 1.325(7) .
O41 C42 1.263(5) .
C42 C43 1.385(7) .
C42 C46 1.530(7) .
C43 C44 1.371(7) .
C43 H43A 0.9500 .
C44 O45 1.258(5) .
C44 C47 1.529(7) .
C46 F41 1.303(6) .
C46 F42 1.322(7) .
C46 F43 1.324(6) .
C47 F44 1.307(6) .
C47 F46 1.313(6) .
C47 F45 1.332(6) .
N1_2 C1_2 1.274(12) .
N1_2 Se1_2 1.784(13) .
Se1_2 Se2_2 2.324(2) .
Se2_2 N2_2 1.765(11) .
N2_2 C1_2 1.259(12) .
N2_2 Mn2 2.349(11) 2_655
C1_2 C2_2 1.481(9) .
C2_2 N4_2 1.3900 .
C2_2 N3_2 1.3900 .
N4_2 C5_2 1.3900 .
N4_2 Mn2 2.297(8) 2_655
C5_2 C4_2 1.3900 .
C5_2 H5A_2 0.9500 .
C4_2 C3_2 1.3900 .
C4_2 H4A_2 0.9500 .
C3_2 N3_2 1.3900 .
C3_2 H3A_2 0.9500 .

loop_
_geom_torsion_atom_site_label_1
_geom_torsion_atom_site_label_2
_geom_torsion_atom_site_label_3
_geom_torsion_atom_site_label_4
_geom_torsion
_geom_torsion_site_symmetry_1
_geom_torsion_site_symmetry_4
O15 Mn1 O11 C12 -2.8(4) . .
O35 Mn1 O11 C12 -81.3(5) . .
O31 Mn1 O11 C12 -147.7(5) . .
N2 Mn1 O11 C12 73.1(9) 2_676 .
N1 Mn1 O11 C12 128.7(9) . .
N4 Mn1 O11 C12 128.8(16) 2_676 .
N3 Mn1 O11 C12 72.4(8) . .
Mn1 O11 C12 C13 4.4(8) . .
Mn1 O11 C12 C16 -176.1(4) . .
O11 C12 C13 C14 -3.0(9) . .
C16 C12 C13 C14 177.5(5) . .
C12 C13 C14 O15 0.9(9) . .
C12 C13 C14 C17 -177.5(5) . .
C13 C14 O15 Mn1 -0.4(8) . .
C17 C14 O15 Mn1 178.0(3) . .
O35 Mn1 O15 C14 148.2(4) . .
O11 Mn1 O15 C14 0.9(4) . .
O31 Mn1 O15 C14 71.8(5) . .
N2 Mn1 O15 C14 -128.7(8) 2_676 .
N1 Mn1 O15 C14 -75.6(8) . .
N4 Mn1 O15 C14 -69.3(11) 2_676 .
N3 Mn1 O15 C14 -133.2(8) . .
O11 C12 C16 F12A 42.9(11) . .
C13 C12 C16 F12A -137.6(9) . .
O11 C12 C16 F12B -159.2(16) . .
C13 C12 C16 F12B 20.3(18) . .
O11 C12 C16 F13A 172.5(9) . .
C13 C12 C16 F13A -8.0(11) . .
O11 C12 C16 F13B -19(2) . .
C13 C12 C16 F13B 160(2) . .
O11 C12 C16 F11A -76.5(7) . .
C13 C12 C16 F11A 103.0(7) . .
O11 C12 C16 F11B 91.5(12) . .
C13 C12 C16 F11B -88.9(12) . .
O15 C14 C17 F14 -65.0(6) . .
C13 C14 C17 F14 113.6(6) . .
O15 C14 C17 F15 54.1(6) . .
C13 C14 C17 F15 -127.3(5) . .
O15 C14 C17 F16 173.5(4) . .
C13 C14 C17 F16 -7.9(7) . .
O15 Mn1 O31 C32 96.7(5) . .
O35 Mn1 O31 C32 17.4(4) . .
O11 Mn1 O31 C32 166.7(5) . .
N2 Mn1 O31 C32 -56.0(8) 2_676 .
N1 Mn1 O31 C32 -107.9(8) . .
N4 Mn1 O31 C32 -113.0(14) 2_676 .
N3 Mn1 O31 C32 -50.8(8) . .
Mn1 O31 C32 C33 -11.7(8) . .
Mn1 O31 C32 C36 167.5(3) . .
O31 C32 C33 C34 -1.4(9) . .
C36 C32 C33 C34 179.5(5) . .
C32 C33 C34 O35 -1.0(9) . .
C32 C33 C34 C37 178.7(5) . .
C33 C34 O35 Mn1 16.1(8) . .
C37 C34 O35 Mn1 -163.6(3) . .
O15 Mn1 O35 C34 -162.7(4) . .
O11 Mn1 O35 C34 -86.7(5) . .
O31 Mn1 O35 C34 -19.3(4) . .
N2 Mn1 O35 C34 113.4(8) 2_676 .
N1 Mn1 O35 C34 56.7(8) . .
N4 Mn1 O35 C34 54.5(13) 2_676 .
N3 Mn1 O35 C34 112.9(8) . .
O31 C32 C36 F32 179.6(5) . .
C33 C32 C36 F32 -1.1(8) . .
O31 C32 C36 F31 -57.5(7) . .
C33 C32 C36 F31 121.8(6) . .
O31 C32 C36 F33 59.4(6) . .
C33 C32 C36 F33 -121.4(5) . .
O35 C34 C37 F34 172.5(5) . .
C33 C34 C37 F34 -7.3(7) . .
O35 C34 C37 F35 50.8(6) . .
C33 C34 C37 F35 -129.0(5) . .
O35 C34 C37 F36 -66.5(6) . .
C33 C34 C37 F36 113.7(5) . .
O15 Mn1 N1 C1 -67.1(12) . .
O35 Mn1 N1 C1 56.9(13) . .
O11 Mn1 N1 C1 -142.4(11) . .
O31 Mn1 N1 C1 132.1(11) . .
N2 Mn1 N1 C1 -7.4(17) 2_676 .
N4 Mn1 N1 C1 -143(24) 2_676 .
N3 Mn1 N1 C1 -3.4(10) . .
O15 Mn1 N1 Se1 109.8(16) . .
O35 Mn1 N1 Se1 -126.1(15) . .
O11 Mn1 N1 Se1 34.5(18) . .
O31 Mn1 N1 Se1 -51.0(17) . .
N2 Mn1 N1 Se1 169(3) 2_676 .
N4 Mn1 N1 Se1 33(23) 2_676 .
N3 Mn1 N1 Se1 173.5(15) . .
C1 N1 Se1 Se2 -0.9(9) . .
Mn1 N1 Se1 Se2 -178.1(17) . .
N1 Se1 Se2 N2 0.6(7) . .
Se1 Se2 N2 C1 -0.4(9) . .
Se1 Se2 N2 Mn1 170.6(18) . 2_676
Se1 N1 C1 N2 1.0(18) . .
Mn1 N1 C1 N2 178(2) . .
Se1 N1 C1 C2 -173.8(12) . .
Mn1 N1 C1 C2 3.3(15) . .
Se2 N2 C1 N1 -0.2(18) . .
Mn1 N2 C1 N1 -171(2) 2_676 .
Se2 N2 C1 C2 174.5(12) . .
Mn1 N2 C1 C2 3.4(14) 2_676 .
N1 C1 C2 N4 175.7(15) . .
N2 C1 C2 N4 -0.4(13) . .
N1 C1 C2 N3 -0.6(13) . .
N2 C1 C2 N3 -176.6(16) . .
N3 C2 N4 C5 0.0 . .
C1 C2 N4 C5 -176.3(12) . .
N3 C2 N4 Mn1 173.7(17) . 2_676
C1 C2 N4 Mn1 -2.6(10) . 2_676
C2 N4 C5 C4 0.0 . .
Mn1 N4 C5 C4 -172.8(19) 2_676 .
N4 C5 C4 C3 0.0 . .
C5 C4 C3 N3 0.0 . .
C4 C3 N3 C2 0.0 . .
C4 C3 N3 Mn1 178.0(18) . .
N4 C2 N3 C3 0.0 . .
C1 C2 N3 C3 176.3(12) . .
N4 C2 N3 Mn1 -178.3(16) . .
C1 C2 N3 Mn1 -2.0(9) . .
O15 Mn1 N3 C3 -39.4(17) . .
O35 Mn1 N3 C3 52.0(16) . .
O11 Mn1 N3 C3 -113.5(15) . .
O31 Mn1 N3 C3 121.5(15) . .
N2 Mn1 N3 C3 -121(16) 2_676 .
N1 Mn1 N3 C3 -175.7(13) . .
N4 Mn1 N3 C3 -172(4) 2_676 .
O15 Mn1 N3 C2 138.8(6) . .
O35 Mn1 N3 C2 -129.8(7) . .
O11 Mn1 N3 C2 64.7(9) . .
O31 Mn1 N3 C2 -60.3(7) . .
N2 Mn1 N3 C2 58(15) 2_676 .
N1 Mn1 N3 C2 2.5(5) . .
N4 Mn1 N3 C2 6(2) 2_676 .
O25 Mn2 O21 C22 6.5(4) . .
O45 Mn2 O21 C22 83.9(4) . .
O41 Mn2 O21 C22 158.2(4) . .
N3_2 Mn2 O21 C22 -62.2(7) . .
N1_2 Mn2 O21 C22 -112.7(6) . .
N4_2 Mn2 O21 C22 -110.1(8) 2_655 .
N2_2 Mn2 O21 C22 -66.2(7) 2_655 .
Mn2 O21 C22 C23 -4.0(8) . .
Mn2 O21 C22 C26 -178.8(3) . .
O21 C22 C23 C24 -3.0(9) . .
C26 C22 C23 C24 171.5(5) . .
C22 C23 C24 O25 4.8(8) . .
C22 C23 C24 C27 -173.0(5) . .
C23 C24 O25 Mn2 0.9(8) . .
C27 C24 O25 Mn2 178.8(4) . .
O45 Mn2 O25 C24 -139.1(4) . .
O21 Mn2 O25 C24 -5.1(4) . .
O41 Mn2 O25 C24 -73.8(5) . .
N3_2 Mn2 O25 C24 139.4(5) . .
N1_2 Mn2 O25 C24 75.4(7) . .
N4_2 Mn2 O25 C24 75.2(6) 2_655 .
N2_2 Mn2 O25 C24 141.3(6) 2_655 .
O21 C22 C26 F21 -158.3(5) . .
C23 C22 C26 F21 26.3(8) . .
O21 C22 C26 F22 81.1(6) . .
C23 C22 C26 F22 -94.3(6) . .
O21 C22 C26 F23 -36.5(7) . .
C23 C22 C26 F23 148.1(5) . .
O25 C24 C27 F24 -68.2(7) . .
C23 C24 C27 F24 109.9(6) . .
O25 C24 C27 F26 169.4(5) . .
C23 C24 C27 F26 -12.5(8) . .
O25 C24 C27 F25 51.9(6) . .
C23 C24 C27 F25 -130.0(5) . .
O25 Mn2 O41 C42 -76.7(5) . .
O45 Mn2 O41 C42 -10.3(4) . .
O21 Mn2 O41 C42 -144.6(4) . .
N3_2 Mn2 O41 C42 63.5(6) . .
N1_2 Mn2 O41 C42 130.1(6) . .
N4_2 Mn2 O41 C42 131.0(6) 2_655 .
N2_2 Mn2 O41 C42 62.7(6) 2_655 .
Mn2 O41 C42 C43 3.9(7) . .
Mn2 O41 C42 C46 -177.4(3) . .
O41 C42 C43 C44 4.3(8) . .
C46 C42 C43 C44 -174.4(5) . .
C42 C43 C44 O45 1.0(9) . .
C42 C43 C44 C47 -178.5(5) . .
C43 C44 O45 Mn2 -13.8(8) . .
C47 C44 O45 Mn2 165.6(3) . .
O25 Mn2 O45 C44 167.1(4) . .
O21 Mn2 O45 C44 91.1(4) . .
O41 Mn2 O45 C44 14.9(4) . .
N3_2 Mn2 O45 C44 -109.4(5) . .
N1_2 Mn2 O45 C44 -63.1(9) . .
N4_2 Mn2 O45 C44 -66.5(10) 2_655 .
N2_2 Mn2 O45 C44 -106.0(5) 2_655 .
O41 C42 C46 F41 36.0(7) . .
C43 C42 C46 F41 -145.1(5) . .
O41 C42 C46 F42 -82.6(5) . .
C43 C42 C46 F42 96.3(5) . .
O41 C42 C46 F43 157.9(5) . .
C43 C42 C46 F43 -23.3(7) . .
O45 C44 C47 F44 52.4(6) . .
C43 C44 C47 F44 -128.1(5) . .
O45 C44 C47 F46 -68.4(6) . .
C43 C44 C47 F46 111.2(5) . .
O45 C44 C47 F45 173.7(4) . .
C43 C44 C47 F45 -6.7(7) . .
O25 Mn2 N1_2 C1_2 75.9(14) . .
O45 Mn2 N1_2 C1_2 -43.9(17) . .
O21 Mn2 N1_2 C1_2 154.9(13) . .
O41 Mn2 N1_2 C1_2 -119.2(13) . .
N3_2 Mn2 N1_2 C1_2 5.2(10) . .
N4_2 Mn2 N1_2 C1_2 80(15) 2_655 .
N2_2 Mn2 N1_2 C1_2 1.2(14) 2_655 .
O25 Mn2 N1_2 Se1_2 -100.1(11) . .
O45 Mn2 N1_2 Se1_2 140.2(7) . .
O21 Mn2 N1_2 Se1_2 -21.1(11) . .
O41 Mn2 N1_2 Se1_2 64.9(11) . .
N3_2 Mn2 N1_2 Se1_2 -170.7(14) . .
N4_2 Mn2 N1_2 Se1_2 -96(16) 2_655 .
N2_2 Mn2 N1_2 Se1_2 -174.7(12) 2_655 .
C1_2 N1_2 Se1_2 Se2_2 4.6(11) . .
Mn2 N1_2 Se1_2 Se2_2 -179.1(11) . .
N1_2 Se1_2 Se2_2 N2_2 -4.8(9) . .
Se1_2 Se2_2 N2_2 C1_2 4.5(10) . .
Se1_2 Se2_2 N2_2 Mn2 -176.2(8) . 2_655
Se2_2 N2_2 C1_2 N1_2 -2.2(17) . .
Mn2 N2_2 C1_2 N1_2 178.4(14) 2_655 .
Se2_2 N2_2 C1_2 C2_2 -179.2(6) . .
Mn2 N2_2 C1_2 C2_2 1.4(14) 2_655 .
Se1_2 N1_2 C1_2 N2_2 -2.8(18) . .
Mn2 N1_2 C1_2 N2_2 -179.1(17) . .
Se1_2 N1_2 C1_2 C2_2 174.2(8) . .
Mn2 N1_2 C1_2 C2_2 -2.2(15) . .
N2_2 C1_2 C2_2 N4_2 -7.3(15) . .
N1_2 C1_2 C2_2 N4_2 175.0(15) . .
N2_2 C1_2 C2_2 N3_2 173.0(15) . .
N1_2 C1_2 C2_2 N3_2 -4.7(15) . .
N3_2 C2_2 N4_2 C5_2 0.0 . .
C1_2 C2_2 N4_2 C5_2 -179.7(6) . .
N3_2 C2_2 N4_2 Mn2 -170.9(11) . 2_655
C1_2 C2_2 N4_2 Mn2 9.3(11) . 2_655
C2_2 N4_2 C5_2 C4_2 0.0 . .
Mn2 N4_2 C5_2 C4_2 169.8(12) 2_655 .
N4_2 C5_2 C4_2 C3_2 0.0 . .
C5_2 C4_2 C3_2 N3_2 0.0 . .
C4_2 C3_2 N3_2 C2_2 0.0 . .
C4_2 C3_2 N3_2 Mn2 169.7(11) . .
N4_2 C2_2 N3_2 C3_2 0.0 . .
C1_2 C2_2 N3_2 C3_2 179.7(6) . .
N4_2 C2_2 N3_2 Mn2 -170.7(10) . .
C1_2 C2_2 N3_2 Mn2 9.0(9) . .
O25 Mn2 N3_2 C3_2 59.8(6) . .
O45 Mn2 N3_2 C3_2 -27.0(6) . .
O21 Mn2 N3_2 C3_2 128.4(5) . .
O41 Mn2 N3_2 C3_2 -101.1(6) . .
N1_2 Mn2 N3_2 C3_2 -177.2(9) . .
N4_2 Mn2 N3_2 C3_2 -179.9(15) 2_655 .
N2_2 Mn2 N3_2 C3_2 -90(10) 2_655 .
O25 Mn2 N3_2 C2_2 -130.0(8) . .
O45 Mn2 N3_2 C2_2 143.2(8) . .
O21 Mn2 N3_2 C2_2 -61.4(10) . .
O41 Mn2 N3_2 C2_2 69.1(8) . .
N1_2 Mn2 N3_2 C2_2 -7.0(3) . .
N4_2 Mn2 N3_2 C2_2 -9.7(9) 2_655 .
N2_2 Mn2 N3_2 C2_2 80(9) 2_655 .
